data_4318707
loop_
_publ_author_name
'S. E. Latturner'
'M. G. Kanatzidis'

_publ_section_title
;
 Gd1.33Pt3(Al,Si)8 and Gd0.67Pt2(Al,Si)5: Two Structures Containing a
 Disordered Gd/Al Layer Grown in Liquid Aluminum
;
_journal_name_full 'Inorganic Chemistry'
_journal_page_first 5479
_journal_page_last 5486
_journal_paper_doi 10.1021/ic025623n
_journal_volume 41
_journal_year 2002
_chemical_formula_sum 'Al4 Gd0.66 Pt2 Si'
_chemical_formula_weight 629.97
_chemical_name_systematic
;

  ?

;
_space_group_IT_number 194
_symmetry_space_group_name_Hall '-P 6c 2c'
_symmetry_space_group_name_H-M 'P 63/m m c'
_atom_sites_solution_hydrogens geom
_atom_sites_solution_primary direct
_atom_sites_solution_secondary difmap
_audit_creation_method SHELXL-97
_cell_angle_alpha 90.00
_cell_angle_beta 90.00
_cell_angle_gamma 120.00
_cell_formula_units_Z 2
_cell_length_a 4.2482(6)
_cell_length_b 4.2482(6)
_cell_length_c 16.156(3)
_cell_measurement_temperature 293(2)
_cell_volume 252.51(7)
_computing_structure_refinement 'SHELXL-97 (Sheldrick, 1997)'
_computing_structure_solution 'SHELXS-97 (Sheldrick, 1990)'
_diffrn_ambient_temperature 293(2)
_diffrn_measured_fraction_theta_full 1.000
_diffrn_measured_fraction_theta_max 1.000
_diffrn_radiation_monochromator graphite
_diffrn_radiation_source 'fine-focus sealed tube'
_diffrn_radiation_type MoK\a
_diffrn_radiation_wavelength 0.71073
_diffrn_reflns_av_R_equivalents 0.0632
_diffrn_reflns_av_sigmaI/netI 0.0238
_diffrn_reflns_limit_h_max 5
_diffrn_reflns_limit_h_min -5
_diffrn_reflns_limit_k_max 5
_diffrn_reflns_limit_k_min -5
_diffrn_reflns_limit_l_max 21
_diffrn_reflns_limit_l_min -20
_diffrn_reflns_number 2262
_diffrn_reflns_theta_full 27.95
_diffrn_reflns_theta_max 27.95
_diffrn_reflns_theta_min 2.52
_exptl_absorpt_coefficient_mu 32.310
_exptl_crystal_density_diffrn 8.307
_exptl_crystal_density_method 'not measured'
_exptl_crystal_F_000 264
_refine_diff_density_max 2.134
_refine_diff_density_min -4.527
_refine_diff_density_rms 0.572
_refine_ls_extinction_coef 0.0085(15)
_refine_ls_extinction_expression Fc^*^=kFc[1+0.001xFc^2^\l^3^/sin(2\q)]^-1/4^
_refine_ls_extinction_method SHELXL
_refine_ls_goodness_of_fit_ref 1.302
_refine_ls_hydrogen_treatment mixed
_refine_ls_matrix_type full
_refine_ls_number_parameters 19
_refine_ls_number_reflns 150
_refine_ls_number_restraints 0
_refine_ls_restrained_S_all 1.302
_refine_ls_R_factor_all 0.0309
_refine_ls_R_factor_gt 0.0300
_refine_ls_shift/su_max 0.000
_refine_ls_shift/su_mean 0.000
_refine_ls_structure_factor_coef Fsqd
_refine_ls_weighting_details 'calc w=1/[\s^2^(Fo^2^)+(0.0458P)^2^+0.1668P] where P=(Fo^2^+2Fc^2^)/3'
_refine_ls_weighting_scheme calc
_refine_ls_wR_factor_gt 0.0693
_refine_ls_wR_factor_ref 0.0700
_reflns_number_gt 143
_reflns_number_total 150
_reflns_threshold_expression >2sigma(I)
_cod_data_source_file ic025623n_4.cif
_cod_data_source_block 2sl122bc
_cod_database_code 4318707

loop_
_symmetry_equiv_pos_as_xyz
'x, y, z'
'-y, x-y, z'
'-x+y, -x, z'
'-x, -y, z+1/2'
'y, -x+y, z+1/2'
'x-y, x, z+1/2'
'y, x, -z'
'x-y, -y, -z'
'-x, -x+y, -z'
'-y, -x, -z+1/2'
'-x+y, y, -z+1/2'
'x, x-y, -z+1/2'
'-x, -y, -z'
'y, -x+y, -z'
'x-y, x, -z'
'x, y, -z-1/2'
'-y, x-y, -z-1/2'
'-x+y, -x, -z-1/2'
'-y, -x, z'
'-x+y, y, z'
'x, x-y, z'
'y, x, z-1/2'
'x-y, -y, z-1/2'
'-x, -x+y, z-1/2'

loop_
_atom_site_label
_atom_site_type_symbol
_atom_site_fract_x
_atom_site_fract_y
_atom_site_fract_z
_atom_site_U_iso_or_equiv
_atom_site_adp_type
_atom_site_occupancy
_atom_site_symmetry_multiplicity
_atom_site_calc_flag
_atom_site_refinement_flags
_atom_site_disorder_assembly
_atom_site_disorder_group
Pt1 Pt 0.3333 0.6667 0.61015(4) 0.0104(4) Uani 1 6 d S . .
Gd2 Gd 0.3333 0.6667 0.2500 0.0095(8) Uani 0.525(6) 12 d SP . .
Al1 Al 0.0000 1.0000 0.1382(3) 0.0129(11) Uani 1 6 d S . .
Al2 Al 0.3333 0.6667 0.0479(3) 0.0091(10) Uani 1 6 d S . .
Al3 Al 0.5304(14) 0.061(3) 0.2500 0.015(4) Uani 0.321(19) 4 d SP . .

loop_
_atom_site_aniso_label
_atom_site_aniso_U_11
_atom_site_aniso_U_22
_atom_site_aniso_U_33
_atom_site_aniso_U_23
_atom_site_aniso_U_13
_atom_site_aniso_U_12
Pt1 0.0108(4) 0.0108(4) 0.0095(6) 0.000 0.000 0.0054(2)
Gd2 0.0119(10) 0.0119(10) 0.0047(12) 0.000 0.000 0.0060(5)
Al1 0.0116(15) 0.0116(15) 0.015(3) 0.000 0.000 0.0058(7)
Al2 0.0093(14) 0.0093(14) 0.009(2) 0.000 0.000 0.0047(7)
Al3 0.023(6) 0.016(7) 0.003(6) 0.000 0.000 0.008(4)

loop_
_atom_type_symbol
_atom_type_description
_atom_type_scat_dispersion_real
_atom_type_scat_dispersion_imag
_atom_type_scat_source
Al Al 0.0645 0.0514 'International Tables Vol C Tables 4.2.6.8 and 6.1.1.4'
Si Si 0.0817 0.0704 'International Tables Vol C Tables 4.2.6.8 and 6.1.1.4'
Gd Gd -0.1653 3.9035 'International Tables Vol C Tables 4.2.6.8 and 6.1.1.4'
Pt Pt -1.7033 8.3905 'International Tables Vol C Tables 4.2.6.8 and 6.1.1.4'

loop_
_geom_angle_atom_site_label_1
_geom_angle_atom_site_label_2
_geom_angle_atom_site_label_3
_geom_angle
_geom_angle_site_symmetry_1
_geom_angle_site_symmetry_3
_geom_angle_publ_flag
Al3 Pt1 Al3 41.1(4) 13_666 14_566 ?
Al3 Pt1 Al3 41.1(4) 13_666 15_556 ?
Al3 Pt1 Al3 41.1(4) 14_566 15_556 ?
Al3 Pt1 Al1 68.57(14) 13_666 4_575 ?
Al3 Pt1 Al1 68.57(14) 14_566 4_575 ?
Al3 Pt1 Al1 103.5(2) 15_556 4_575 ?
Al3 Pt1 Al1 68.57(13) 13_666 4_675 ?
Al3 Pt1 Al1 103.5(3) 14_566 4_675 ?
Al3 Pt1 Al1 68.57(14) 15_556 4_675 ?
Al1 Pt1 Al1 116.78(7) 4_575 4_675 ?
Al3 Pt1 Al1 103.5(3) 13_666 4_565 ?
Al3 Pt1 Al1 68.57(13) 14_566 4_565 ?
Al3 Pt1 Al1 68.57(14) 15_556 4_565 ?
Al1 Pt1 Al1 116.78(7) 4_575 4_565 ?
Al1 Pt1 Al1 116.78(6) 4_675 4_565 ?
Al3 Pt1 Al2 156.1(2) 13_666 16_556 ?
Al3 Pt1 Al2 156.1(2) 14_566 16_556 ?
Al3 Pt1 Al2 156.1(2) 15_556 16_556 ?
Al1 Pt1 Al2 100.45(11) 4_575 16_556 ?
Al1 Pt1 Al2 100.45(11) 4_675 16_556 ?
Al1 Pt1 Al2 100.45(11) 4_565 16_556 ?
Al3 Pt1 Al2 122.30(12) 13_666 4_565 ?
Al3 Pt1 Al2 88.3(3) 14_566 4_565 ?
Al3 Pt1 Al2 122.30(12) 15_556 4_565 ?
Al1 Pt1 Al2 67.28(7) 4_575 4_565 ?
Al1 Pt1 Al2 168.17(16) 4_675 4_565 ?
Al1 Pt1 Al2 67.28(7) 4_565 4_565 ?
Al2 Pt1 Al2 67.72(11) 16_556 4_565 ?
Al3 Pt1 Al2 88.3(3) 13_666 4_675 ?
Al3 Pt1 Al2 122.30(12) 14_566 4_675 ?
Al3 Pt1 Al2 122.30(12) 15_556 4_675 ?
Al1 Pt1 Al2 67.28(7) 4_575 4_675 ?
Al1 Pt1 Al2 67.28(7) 4_675 4_675 ?
Al1 Pt1 Al2 168.17(16) 4_565 4_675 ?
Al2 Pt1 Al2 67.72(11) 16_556 4_675 ?
Al2 Pt1 Al2 106.52(12) 4_565 4_675 ?
Al3 Pt1 Al2 122.30(12) 13_666 4_665 ?
Al3 Pt1 Al2 122.30(12) 14_566 4_665 ?
Al3 Pt1 Al2 88.3(2) 15_556 4_665 ?
Al1 Pt1 Al2 168.17(15) 4_575 4_665 ?
Al1 Pt1 Al2 67.28(7) 4_675 4_665 ?
Al1 Pt1 Al2 67.28(7) 4_565 4_665 ?
Al2 Pt1 Al2 67.72(11) 16_556 4_665 ?
Al2 Pt1 Al2 106.52(12) 4_565 4_665 ?
Al2 Pt1 Al2 106.52(12) 4_675 4_665 ?
Al3 Pt1 Gd2 23.4(2) 13_666 13_676 ?
Al3 Pt1 Gd2 61.96(17) 14_566 13_676 ?
Al3 Pt1 Gd2 61.96(16) 15_556 13_676 ?
Al1 Pt1 Gd2 61.01(7) 4_575 13_676 ?
Al1 Pt1 Gd2 61.01(7) 4_675 13_676 ?
Al1 Pt1 Gd2 126.89(11) 4_565 13_676 ?
Al2 Pt1 Gd2 132.651(10) 16_556 13_676 ?
Al2 Pt1 Gd2 126.67(7) 4_565 13_676 ?
Al2 Pt1 Gd2 64.94(11) 4_675 13_676 ?
Al2 Pt1 Gd2 126.67(7) 4_665 13_676 ?
Al3 Pt1 Gd2 61.96(16) 13_666 13_566 ?
Al3 Pt1 Gd2 23.4(2) 14_566 13_566 ?
Al3 Pt1 Gd2 61.96(16) 15_556 13_566 ?
Al1 Pt1 Gd2 61.01(7) 4_575 13_566 ?
Al1 Pt1 Gd2 126.89(11) 4_675 13_566 ?
Al1 Pt1 Gd2 61.01(7) 4_565 13_566 ?
Al2 Pt1 Gd2 132.651(10) 16_556 13_566 ?
Al2 Pt1 Gd2 64.94(11) 4_565 13_566 ?
Al2 Pt1 Gd2 126.67(7) 4_675 13_566 ?
Al2 Pt1 Gd2 126.67(7) 4_665 13_566 ?
Gd2 Pt1 Gd2 79.130(15) 13_676 13_566 ?
Al3 Gd2 Al3 120.000(2) 2 1_565 ?
Al3 Gd2 Al3 120.000(1) 2 3_665 ?
Al3 Gd2 Al3 120.000(2) 1_565 3_665 ?
Al3 Gd2 Al1 66.26(2) 2 1_545 ?
Al3 Gd2 Al1 143.62(7) 1_565 1_545 ?
Al3 Gd2 Al1 66.26(2) 3_665 1_545 ?
Al3 Gd2 Al1 66.26(2) 2 . ?
Al3 Gd2 Al1 66.26(2) 1_565 . ?
Al3 Gd2 Al1 143.62(7) 3_665 . ?
Al1 Gd2 Al1 88.41(10) 1_545 . ?
Al3 Gd2 Al1 143.62(7) 2 16_656 ?
Al3 Gd2 Al1 66.26(2) 1_565 16_656 ?
Al3 Gd2 Al1 66.26(2) 3_665 16_656 ?
Al1 Gd2 Al1 132.52(5) 1_545 16_656 ?
Al1 Gd2 Al1 132.52(5) . 16_656 ?
Al3 Gd2 Al1 66.26(2) 2 16_556 ?
Al3 Gd2 Al1 66.26(2) 1_565 16_556 ?
Al3 Gd2 Al1 143.62(7) 3_665 16_556 ?
Al1 Gd2 Al1 132.52(5) 1_545 16_556 ?
Al1 Gd2 Al1 72.76(14) . 16_556 ?
Al1 Gd2 Al1 88.41(10) 16_656 16_556 ?
Al3 Gd2 Al1 143.62(7) 2 1_655 ?
Al3 Gd2 Al1 66.26(2) 1_565 1_655 ?
Al3 Gd2 Al1 66.26(2) 3_665 1_655 ?
Al1 Gd2 Al1 88.41(10) 1_545 1_655 ?
Al1 Gd2 Al1 88.41(10) . 1_655 ?
Al1 Gd2 Al1 72.76(14) 16_656 1_655 ?
Al1 Gd2 Al1 132.52(5) 16_556 1_655 ?
Al3 Gd2 Al1 66.26(2) 2 16_546 ?
Al3 Gd2 Al1 143.62(7) 1_565 16_546 ?
Al3 Gd2 Al1 66.26(2) 3_665 16_546 ?
Al1 Gd2 Al1 72.76(14) 1_545 16_546 ?
Al1 Gd2 Al1 132.52(5) . 16_546 ?
Al1 Gd2 Al1 88.41(10) 16_656 16_546 ?
Al1 Gd2 Al1 88.41(10) 16_556 16_546 ?
Al1 Gd2 Al1 132.52(5) 1_655 16_546 ?
Al3 Gd2 Al3 16.38(14) 2 1_455 ?
Al3 Gd2 Al3 136.38(14) 1_565 1_455 ?
Al3 Gd2 Al3 103.62(14) 3_665 1_455 ?
Al1 Gd2 Al3 54.35(10) 1_545 1_455 ?
Al1 Gd2 Al3 79.07(11) . 1_455 ?
Al1 Gd2 Al3 140.57(8) 16_656 1_455 ?
Al1 Gd2 Al3 79.07(11) 16_556 1_455 ?
Al1 Gd2 Al3 140.57(8) 1_655 1_455 ?
Al1 Gd2 Al3 54.35(10) 16_546 1_455 ?
Al3 Gd2 Al3 103.62(14) 2 3_675 ?
Al3 Gd2 Al3 16.38(14) 1_565 3_675 ?
Al3 Gd2 Al3 136.38(14) 3_665 3_675 ?
Al1 Gd2 Al3 140.57(8) 1_545 3_675 ?
Al1 Gd2 Al3 54.35(10) . 3_675 ?
Al1 Gd2 Al3 79.07(11) 16_656 3_675 ?
Al1 Gd2 Al3 54.35(10) 16_556 3_675 ?
Al1 Gd2 Al3 79.07(11) 1_655 3_675 ?
Al1 Gd2 Al3 140.57(8) 16_546 3_675 ?
Al3 Gd2 Al3 120.000(1) 1_455 3_675 ?
Al3 Gd2 Al3 136.38(14) 2 2_665 ?
Al3 Gd2 Al3 16.38(14) 1_565 2_665 ?
Al3 Gd2 Al3 103.62(14) 3_665 2_665 ?
Al1 Gd2 Al3 140.57(8) 1_545 2_665 ?
Al1 Gd2 Al3 79.07(11) . 2_665 ?
Al1 Gd2 Al3 54.35(10) 16_656 2_665 ?
Al1 Gd2 Al3 79.07(11) 16_556 2_665 ?
Al1 Gd2 Al3 54.35(10) 1_655 2_665 ?
Al1 Gd2 Al3 140.57(8) 16_546 2_665 ?
Al3 Gd2 Al3 152.8(3) 1_455 2_665 ?
Al3 Gd2 Al3 32.8(3) 3_675 2_665 ?
Pt1 Al1 Pt1 116.78(6) 4_574 4_564 ?
Pt1 Al1 Pt1 116.78(6) 4_574 4_674 ?
Pt1 Al1 Pt1 116.78(6) 4_564 4_674 ?
Pt1 Al1 Al3 101.3(2) 4_574 3_675 ?
Pt1 Al1 Al3 136.4(2) 4_564 3_675 ?
Pt1 Al1 Al3 55.34(13) 4_674 3_675 ?
Pt1 Al1 Al3 136.4(2) 4_574 2 ?
Pt1 Al1 Al3 55.34(13) 4_564 2 ?
Pt1 Al1 Al3 101.3(2) 4_674 2 ?
Al3 Al1 Al3 82.78(11) 3_675 2 ?
Pt1 Al1 Al3 55.34(12) 4_574 1_465 ?
Pt1 Al1 Al3 101.3(2) 4_564 1_465 ?
Pt1 Al1 Al3 136.4(2) 4_674 1_465 ?
Al3 Al1 Al3 82.78(11) 3_675 1_465 ?
Al3 Al1 Al3 82.78(11) 2 1_465 ?
Pt1 Al1 Al3 136.4(2) 4_574 1_565 ?
Pt1 Al1 Al3 101.3(2) 4_564 1_565 ?
Pt1 Al1 Al3 55.34(13) 4_674 1_565 ?
Al3 Al1 Al3 36.2(4) 3_675 1_565 ?
Al3 Al1 Al3 53.3(4) 2 1_565 ?
Al3 Al1 Al3 98.80(15) 1_465 1_565 ?
Pt1 Al1 Al3 55.34(12) 4_574 2_565 ?
Pt1 Al1 Al3 136.4(2) 4_564 2_565 ?
Pt1 Al1 Al3 101.3(2) 4_674 2_565 ?
Al3 Al1 Al3 53.3(4) 3_675 2_565 ?
Al3 Al1 Al3 98.80(15) 2 2_565 ?
Al3 Al1 Al3 36.2(4) 1_465 2_565 ?
Al3 Al1 Al3 82.78(11) 1_565 2_565 ?
Pt1 Al1 Al3 101.3(2) 4_574 3_565 ?
Pt1 Al1 Al3 55.34(13) 4_564 3_565 ?
Pt1 Al1 Al3 136.4(2) 4_674 3_565 ?
Al3 Al1 Al3 98.80(15) 3_675 3_565 ?
Al3 Al1 Al3 36.2(4) 2 3_565 ?
Al3 Al1 Al3 53.3(4) 1_465 3_565 ?
Al3 Al1 Al3 82.78(11) 1_565 3_565 ?
Al3 Al1 Al3 82.78(11) 2_565 3_565 ?
Pt1 Al1 Al2 58.98(5) 4_574 1_455 ?
Pt1 Al1 Al2 58.98(5) 4_564 1_455 ?
Pt1 Al1 Al2 138.8(2) 4_674 1_455 ?
Al3 Al1 Al2 158.4(2) 3_675 1_455 ?
Al3 Al1 Al2 105.1(2) 2 1_455 ?
Al3 Al1 Al2 78.41(13) 1_465 1_455 ?
Al3 Al1 Al2 158.4(2) 1_565 1_455 ?
Al3 Al1 Al2 105.1(2) 2_565 1_455 ?
Al3 Al1 Al2 78.41(13) 3_565 1_455 ?
Pt1 Al1 Al2 138.8(2) 4_574 . ?
Pt1 Al1 Al2 58.98(5) 4_564 . ?
Pt1 Al1 Al2 58.98(5) 4_674 . ?
Al3 Al1 Al2 105.1(2) 3_675 . ?
Al3 Al1 Al2 78.41(13) 2 . ?
Al3 Al1 Al2 158.4(2) 1_465 . ?
Al3 Al1 Al2 78.41(13) 1_565 . ?
Al3 Al1 Al2 158.4(2) 2_565 . ?
Al3 Al1 Al2 105.1(2) 3_565 . ?
Al2 Al1 Al2 96.23(16) 1_455 . ?
Pt1 Al1 Al2 58.98(5) 4_574 1_565 ?
Pt1 Al1 Al2 138.8(2) 4_564 1_565 ?
Pt1 Al1 Al2 58.98(5) 4_674 1_565 ?
Al3 Al1 Al2 78.41(13) 3_675 1_565 ?
Al3 Al1 Al2 158.4(2) 2 1_565 ?
Al3 Al1 Al2 105.1(2) 1_465 1_565 ?
Al3 Al1 Al2 105.1(2) 1_565 1_565 ?
Al3 Al1 Al2 78.41(13) 2_565 1_565 ?
Al3 Al1 Al2 158.4(2) 3_565 1_565 ?
Al2 Al1 Al2 96.23(16) 1_455 1_565 ?
Al2 Al1 Al2 96.23(16) . 1_565 ?
Pt1 Al2 Pt1 112.28(11) 16_556 4_674 ?
Pt1 Al2 Pt1 112.28(11) 16_556 4_564 ?
Pt1 Al2 Pt1 106.52(12) 4_674 4_564 ?
Pt1 Al2 Pt1 112.28(11) 16_556 4_664 ?
Pt1 Al2 Pt1 106.52(12) 4_674 4_664 ?
Pt1 Al2 Pt1 106.52(12) 4_564 4_664 ?
Pt1 Al2 Al1 120.72(12) 16_556 . ?
Pt1 Al2 Al1 53.74(5) 4_674 . ?
Pt1 Al2 Al1 53.74(5) 4_564 . ?
Pt1 Al2 Al1 127.0(2) 4_664 . ?
Pt1 Al2 Al1 120.72(12) 16_556 1_655 ?
Pt1 Al2 Al1 53.74(5) 4_674 1_655 ?
Pt1 Al2 Al1 127.0(2) 4_564 1_655 ?
Pt1 Al2 Al1 53.74(5) 4_664 1_655 ?
Al1 Al2 Al1 96.23(16) . 1_655 ?
Pt1 Al2 Al1 120.72(12) 16_556 1_545 ?
Pt1 Al2 Al1 127.0(2) 4_674 1_545 ?
Pt1 Al2 Al1 53.74(5) 4_564 1_545 ?
Pt1 Al2 Al1 53.74(5) 4_664 1_545 ?
Al1 Al2 Al1 96.23(16) . 1_545 ?
Al1 Al2 Al1 96.23(16) 1_655 1_545 ?
Pt1 Al2 Al2 57.73(18) 16_556 13_565 ?
Pt1 Al2 Al2 126.42(3) 4_674 13_565 ?
Pt1 Al2 Al2 54.56(7) 4_564 13_565 ?
Pt1 Al2 Al2 126.42(3) 4_664 13_565 ?
Al1 Al2 Al2 84.80(8) . 13_565 ?
Al1 Al2 Al2 178.5(3) 1_655 13_565 ?
Al1 Al2 Al2 84.80(8) 1_545 13_565 ?
Pt1 Al2 Al2 57.73(18) 16_556 13_675 ?
Pt1 Al2 Al2 54.56(7) 4_674 13_675 ?
Pt1 Al2 Al2 126.42(3) 4_564 13_675 ?
Pt1 Al2 Al2 126.42(3) 4_664 13_675 ?
Al1 Al2 Al2 84.80(8) . 13_675 ?
Al1 Al2 Al2 84.80(8) 1_655 13_675 ?
Al1 Al2 Al2 178.5(3) 1_545 13_675 ?
Al2 Al2 Al2 94.2(2) 13_565 13_675 ?
Pt1 Al2 Al2 57.73(18) 16_556 13_665 ?
Pt1 Al2 Al2 126.42(3) 4_674 13_665 ?
Pt1 Al2 Al2 126.42(3) 4_564 13_665 ?
Pt1 Al2 Al2 54.56(7) 4_664 13_665 ?
Al1 Al2 Al2 178.5(3) . 13_665 ?
Al1 Al2 Al2 84.80(8) 1_655 13_665 ?
Al1 Al2 Al2 84.80(8) 1_545 13_665 ?
Al2 Al2 Al2 94.2(2) 13_565 13_665 ?
Al2 Al2 Al2 94.2(2) 13_675 13_665 ?
Pt1 Al2 Gd2 180.0 16_556 . ?
Pt1 Al2 Gd2 67.72(11) 4_674 . ?
Pt1 Al2 Gd2 67.72(11) 4_564 . ?
Pt1 Al2 Gd2 67.72(11) 4_664 . ?
Al1 Al2 Gd2 59.28(12) . . ?
Al1 Al2 Gd2 59.28(12) 1_655 . ?
Al1 Al2 Gd2 59.28(12) 1_545 . ?
Al2 Al2 Gd2 122.27(18) 13_565 . ?
Al2 Al2 Gd2 122.27(18) 13_675 . ?
Al2 Al2 Gd2 122.27(18) 13_665 . ?
Gd2 Al3 Al3 150.000(1) 1_545 2_655 ?
Gd2 Al3 Al3 150.0 1_545 3_665 ?
Al3 Al3 Al3 60.0 2_655 3_665 ?
Gd2 Al3 Pt1 113.9(2) 1_545 4_664 ?
Al3 Al3 Pt1 69.43(19) 2_655 4_664 ?
Al3 Al3 Pt1 69.43(19) 3_665 4_664 ?
Gd2 Al3 Pt1 113.9(2) 1_545 13_666 ?
Al3 Al3 Pt1 69.43(19) 2_655 13_666 ?
Al3 Al3 Pt1 69.43(19) 3_665 13_666 ?
Pt1 Al3 Pt1 132.1(5) 4_664 13_666 ?
Gd2 Al3 Al3 30.000(1) 1_545 2_545 ?
Al3 Al3 Al3 180.0(8) 2_655 2_545 ?
Al3 Al3 Al3 120.000(2) 3_665 2_545 ?
Pt1 Al3 Al3 110.57(19) 4_664 2_545 ?
Pt1 Al3 Al3 110.57(19) 13_666 2_545 ?
Gd2 Al3 Al3 30.0 1_545 3_655 ?
Al3 Al3 Al3 120.0 2_655 3_655 ?
Al3 Al3 Al3 180.0(6) 3_665 3_655 ?
Pt1 Al3 Al3 110.57(19) 4_664 3_655 ?
Pt1 Al3 Al3 110.57(19) 13_666 3_655 ?
Al3 Al3 Al3 60.0 2_545 3_655 ?
Gd2 Al3 Al1 85.4(2) 1_545 16_646 ?
Al3 Al3 Al1 71.9(2) 2_655 16_646 ?
Al3 Al3 Al1 116.7(2) 3_665 16_646 ?
Pt1 Al3 Al1 128.52(17) 4_664 16_646 ?
Pt1 Al3 Al1 56.09(7) 13_666 16_646 ?
Al3 Al3 Al1 108.1(2) 2_545 16_646 ?
Al3 Al3 Al1 63.3(2) 3_655 16_646 ?
Gd2 Al3 Al1 85.4(2) 1_545 1_645 ?
Al3 Al3 Al1 71.9(2) 2_655 1_645 ?
Al3 Al3 Al1 116.7(2) 3_665 1_645 ?
Pt1 Al3 Al1 56.09(7) 4_664 1_645 ?
Pt1 Al3 Al1 128.52(17) 13_666 1_645 ?
Al3 Al3 Al1 108.1(2) 2_545 1_645 ?
Al3 Al3 Al1 63.3(2) 3_655 1_645 ?
Al1 Al3 Al1 80.46(15) 16_646 1_645 ?
Gd2 Al3 Al1 85.4(2) 1_545 1_545 ?
Al3 Al3 Al1 116.7(2) 2_655 1_545 ?
Al3 Al3 Al1 71.9(2) 3_665 1_545 ?
Pt1 Al3 Al1 56.09(7) 4_664 1_545 ?
Pt1 Al3 Al1 128.52(17) 13_666 1_545 ?
Al3 Al3 Al1 63.3(2) 2_545 1_545 ?
Al3 Al3 Al1 108.1(2) 3_655 1_545 ?
Al1 Al3 Al1 170.8(4) 16_646 1_545 ?
Al1 Al3 Al1 98.80(15) 1_645 1_545 ?
Gd2 Al3 Al1 85.4(2) 1_545 16_546 ?
Al3 Al3 Al1 116.7(2) 2_655 16_546 ?
Al3 Al3 Al1 71.9(2) 3_665 16_546 ?
Pt1 Al3 Al1 128.52(17) 4_664 16_546 ?
Pt1 Al3 Al1 56.09(7) 13_666 16_546 ?
Al3 Al3 Al1 63.3(2) 2_545 16_546 ?
Al3 Al3 Al1 108.1(2) 3_655 16_546 ?
Al1 Al3 Al1 98.80(15) 16_646 16_546 ?
Al1 Al3 Al1 170.8(4) 1_645 16_546 ?
Al1 Al3 Al1 80.46(15) 1_545 16_546 ?
Gd2 Al3 Gd2 136.38(14) 1_545 1_655 ?
Al3 Al3 Gd2 13.62(14) 2_655 1_655 ?
Al3 Al3 Gd2 73.62(14) 3_665 1_655 ?
Pt1 Al3 Gd2 72.9(2) 4_664 1_655 ?
Pt1 Al3 Gd2 72.9(2) 13_666 1_655 ?
Al3 Al3 Gd2 166.38(14) 2_545 1_655 ?
Al3 Al3 Gd2 106.38(14) 3_655 1_655 ?
Al1 Al3 Gd2 62.23(10) 16_646 1_655 ?
Al1 Al3 Gd2 62.23(10) 1_645 1_655 ?
Al1 Al3 Gd2 125.6(3) 1_545 1_655 ?
Al1 Al3 Gd2 125.6(3) 16_546 1_655 ?

loop_
_geom_bond_atom_site_label_1
_geom_bond_atom_site_label_2
_geom_bond_distance
_geom_bond_site_symmetry_2
_geom_bond_publ_flag
Pt1 Al3 2.472(4) 13_666 ?
Pt1 Al3 2.472(4) 14_566 ?
Pt1 Al3 2.472(4) 15_556 ?
Pt1 Al1 2.4941(9) 4_575 ?
Pt1 Al1 2.4941(10) 4_675 ?
Pt1 Al1 2.4941(9) 4_565 ?
Pt1 Al2 2.554(5) 16_556 ?
Pt1 Al2 2.651(2) 4_565 ?
Pt1 Al2 2.651(2) 4_675 ?
Pt1 Al2 2.651(2) 4_665 ?
Pt1 Gd2 3.3348(6) 13_676 ?
Pt1 Gd2 3.3348(6) 13_566 ?
Gd2 Al3 1.450(11) 2 ?
Gd2 Al3 1.450(11) 1_565 ?
Gd2 Al3 1.450(11) 3_665 ?
Gd2 Al1 3.046(3) 1_545 ?
Gd2 Al1 3.046(3) . ?
Gd2 Al1 3.046(3) 16_656 ?
Gd2 Al1 3.046(3) 16_556 ?
Gd2 Al1 3.046(3) 1_655 ?
Gd2 Al1 3.046(3) 16_546 ?
Gd2 Al3 3.079(8) 1_455 ?
Gd2 Al3 3.079(8) 3_675 ?
Gd2 Al3 3.079(8) 2_665 ?
Al1 Pt1 2.4941(9) 4_574 ?
Al1 Pt1 2.4941(9) 4_564 ?
Al1 Pt1 2.4941(9) 4_674 ?
Al1 Al3 2.798(3) 3_675 ?
Al1 Al3 2.798(3) 2 ?
Al1 Al3 2.798(3) 1_465 ?
Al1 Al3 2.798(3) 1_565 ?
Al1 Al3 2.798(3) 2_565 ?
Al1 Al3 2.798(3) 3_565 ?
Al1 Al2 2.853(4) 1_455 ?
Al1 Al2 2.853(4) . ?
Al1 Al2 2.853(4) 1_565 ?
Al2 Pt1 2.554(5) 16_556 ?
Al2 Pt1 2.651(2) 4_674 ?
Al2 Pt1 2.651(2) 4_564 ?
Al2 Pt1 2.651(2) 4_664 ?
Al2 Al1 2.853(4) 1_655 ?
Al2 Al1 2.853(4) 1_545 ?
Al2 Al2 2.901(6) 13_565 ?
Al2 Al2 2.901(6) 13_675 ?
Al2 Al2 2.901(6) 13_665 ?
Al3 Gd2 1.450(11) 1_545 ?
Al3 Al3 1.737(19) 2_655 ?
Al3 Al3 1.737(18) 3_665 ?
Al3 Pt1 2.472(4) 4_664 ?
Al3 Pt1 2.472(4) 13_666 ?
Al3 Al3 2.511(19) 2_545 ?
Al3 Al3 2.511(18) 3_655 ?
Al3 Al1 2.798(3) 16_646 ?
Al3 Al1 2.798(3) 1_645 ?
Al3 Al1 2.798(3) 1_545 ?
Al3 Al1 2.798(3) 16_546 ?
Al3 Gd2 3.079(8) 1_655 ?
